data_1542052
loop_
_publ_author_name
'Marcoll, J.'
'Mootz, D.'
'Rabenau, A.'
'Wunderlich, H.'

_publ_section_title
;
 The Crystal Structures of Mo S2 Cl3 and Mo3 S7 Cl4
;
_journal_name_full 'Revue de Chimie Minerale'
_journal_page_first 607
_journal_page_last 615
_journal_volume 11
_journal_year 1974
_chemical_formula_sum 'Cl4 Mo3 S7'
_chemical_name_systematic 'Mo3 (S2)3 S Cl4'
_space_group_IT_number 14
_symmetry_space_group_name_Hall '-P 2ybc'
_symmetry_space_group_name_H-M 'P 1 21/c 1'
_cell_angle_alpha 90
_cell_angle_beta 122.9
_cell_angle_gamma 90
_cell_formula_units_Z 4
_cell_length_a 9.336
_cell_length_b 12.185
_cell_length_c 13.956
_cell_volume 1333.000
_citation_journal_id_ASTM RVCMA8
_cod_data_source_file Marcoll_RVCMA8_1974_286.cif
_cod_data_source_block Cl4Mo3S7
_cod_original_cell_volume 1333
_cod_database_code 1542052

loop_
_symmetry_equiv_pos_as_xyz
x,y,z
-x,y+1/2,-z+1/2
-x,-y,-z
x,-y-1/2,z-1/2

loop_
_atom_site_label
_atom_site_type_symbol
_atom_site_fract_x
_atom_site_fract_y
_atom_site_fract_z
_atom_site_occupancy
_atom_site_U_iso_or_equiv
S2 S-1 0.1134 0.1211 0.0705 1 0.0
S6 S-1 0.0649 0.379 0.0655 1 0.0
Mo2 Mo+4 0.4015 0.1596 0.2235 1 0.0
S5 S-1 0.0985 0.4495 0.2067 1 0.0
Cl4 Cl-1 0.3778 0.5494 0.1136 1 0.0
Mo1 Mo+4 0.1157 0.2449 0.2055 1 0.0
S1 S-1 0.1775 0.0434 0.219 1 0.0
Cl3 Cl-1 0.4711 0.0137 0.1239 1 0.0
Cl2 Cl-1 -0.1909 0.2141 0.09 1 0.0
S3 S-1 0.6234 0.2913 0.2526 1 0.0
S4 S-1 0.4106 0.2817 0.0924 1 0.0
Cl1 Cl-1 0.06 0.2369 0.3594 1 0.0
Mo3 Mo+4 0.3585 0.382 0.2173 1 0.0
S7 S-2 0.3994 0.2649 0.3641 1 0.0
